data_4074760
loop_
_publ_author_name
'Chan, Michael C. W.'
'Tam, Ka-Ho'
'Zhu, Nianyong'
'Chiu, Pauline'
'Matsui, Shigekazu'

_publ_section_title
;
 Synthesis, Structures, and Olefin Polymerization Characteristics of Group
 4 Catalysts [Zr{(OAr)2py}Cl2(D)] (D = O-Donors, Cl[HPR3]) Supported by
 Tridentate Pyridine-2,6-bis(aryloxide) Ligands
;
_journal_issue 3
_journal_name_full Organometallics
_journal_page_first 785
_journal_paper_doi 10.1021/om050864z
_journal_volume 25
_journal_year 2006
_chemical_formula_moiety 'C40 H20 P1 Zr1'
_chemical_formula_sum 'C33 H47 Cl3 N O2 P Zr'
_chemical_formula_weight 718.29
_chemical_name_systematic
;
 ?
;
_space_group_IT_number 14
_symmetry_cell_setting monoclinic
_symmetry_space_group_name_Hall '-P 2yn'
_symmetry_space_group_name_H-M 'P 1 21/n 1'
_atom_sites_solution_hydrogens geom
_atom_sites_solution_primary direct
_atom_sites_solution_secondary difmap
_audit_creation_method SHELXL-97
_cell_angle_alpha 90.00
_cell_angle_beta 96.72(3)
_cell_angle_gamma 90.00
_cell_formula_units_Z 4
_cell_length_a 12.324(3)
_cell_length_b 17.074(3)
_cell_length_c 17.421(4)
_cell_measurement_reflns_used 0
_cell_measurement_temperature 253(2)
_cell_measurement_theta_max 0
_cell_measurement_theta_min 0
_cell_volume 3640.5(14)
_computing_molecular_graphics 'Ortep-3 for Windows (Farrugia, 1997)'
_computing_publication_material 'WinGX publication routines (Farrugia, 1999)'
_computing_structure_refinement 'SHELXL-97 (Sheldrick, 1997)'
_computing_structure_solution 'SHELXS-97 (Sheldrick, 1997)'
_diffrn_ambient_temperature 253(2)
_diffrn_measured_fraction_theta_full 0.915
_diffrn_measured_fraction_theta_max 0.915
_diffrn_radiation_monochromator graphite
_diffrn_radiation_source 'fine-focus sealed tube'
_diffrn_radiation_type MoK\a
_diffrn_radiation_wavelength 0.71069
_diffrn_reflns_av_R_equivalents 0.0375
_diffrn_reflns_av_sigmaI/netI 0.0776
_diffrn_reflns_limit_h_max 14
_diffrn_reflns_limit_h_min -14
_diffrn_reflns_limit_k_max 19
_diffrn_reflns_limit_k_min -20
_diffrn_reflns_limit_l_max 20
_diffrn_reflns_limit_l_min -18
_diffrn_reflns_number 12174
_diffrn_reflns_theta_full 25.37
_diffrn_reflns_theta_max 25.37
_diffrn_reflns_theta_min 1.68
_exptl_absorpt_coefficient_mu 0.594
_exptl_absorpt_correction_type none
_exptl_crystal_colour yellow
_exptl_crystal_density_diffrn 1.310
_exptl_crystal_density_method 'not measured'
_exptl_crystal_description prism
_exptl_crystal_F_000 1496
_exptl_crystal_size_max 0.4
_exptl_crystal_size_mid 0.25
_exptl_crystal_size_min 0.15
_refine_diff_density_max 0.852
_refine_diff_density_min -0.647
_refine_diff_density_rms 0.126
_refine_ls_extinction_method none
_refine_ls_goodness_of_fit_ref 0.998
_refine_ls_hydrogen_treatment mixed
_refine_ls_matrix_type full
_refine_ls_number_parameters 381
_refine_ls_number_reflns 6117
_refine_ls_number_restraints 0
_refine_ls_restrained_S_all 0.998
_refine_ls_R_factor_all 0.0619
_refine_ls_R_factor_gt 0.0405
_refine_ls_shift/su_max 0.001
_refine_ls_shift/su_mean 0.000
_refine_ls_structure_factor_coef Fsqd
_refine_ls_weighting_details 'calc w=1/[\s^2^(Fo^2^)+(0.0481P)^2^+0.0000P] where P=(Fo^2^+2Fc^2^)/3'
_refine_ls_weighting_scheme calc
_refine_ls_wR_factor_gt 0.1037
_refine_ls_wR_factor_ref 0.1088
_reflns_number_gt 4297
_reflns_number_total 6117
_reflns_threshold_expression >2sigma(I)
_cod_data_source_file om050864zsi20051006_095758.cif
_cod_data_source_block Cpd7_mar862
_cod_original_cell_volume 3640.5(13)
_cod_original_sg_symbol_H-M 'P 21/n'
_cod_database_code 4074760

loop_
_symmetry_equiv_pos_as_xyz
'x, y, z'
'-x+1/2, y+1/2, -z+1/2'
'-x, -y, -z'
'x-1/2, -y-1/2, z-1/2'

loop_
_atom_site_label
_atom_site_type_symbol
_atom_site_fract_x
_atom_site_fract_y
_atom_site_fract_z
_atom_site_U_iso_or_equiv
_atom_site_adp_type
_atom_site_occupancy
_atom_site_symmetry_multiplicity
_atom_site_calc_flag
_atom_site_refinement_flags
Zr1 Zr 0.89778(2) 0.146858(18) 0.251534(18) 0.03719(12) Uani 1 1 d .
Cl1 Cl 0.96867(7) 0.06448(5) 0.36659(5) 0.0524(2) Uani 1 1 d .
Cl2 Cl 0.96363(8) 0.26411(5) 0.32191(6) 0.0590(3) Uani 1 1 d .
Cl3 Cl 0.82586(9) 0.22144(7) 0.13537(6) 0.0742(3) Uani 1 1 d .
P1 P 0.09589(9) 0.12664(7) 0.56731(6) 0.0641(3) Uani 1 1 d .
H1 H 0.0371 0.0923 0.5444 0.077 Uiso 1 1 calc R
O1 O 0.75083(17) 0.13701(13) 0.28403(13) 0.0448(6) Uani 1 1 d .
O2 O 1.02592(16) 0.11779(13) 0.20142(13) 0.0442(6) Uani 1 1 d .
N1 N 0.83461(19) 0.02461(15) 0.18544(14) 0.0365(6) Uani 1 1 d .
C1 C 0.6742(2) 0.08434(19) 0.29607(19) 0.0397(8) Uani 1 1 d .
C2 C 0.6062(2) 0.0960(2) 0.35515(19) 0.0441(8) Uani 1 1 d .
C3 C 0.5305(3) 0.0371(2) 0.3642(2) 0.0475(9) Uani 1 1 d .
H3 H 0.4852 0.0430 0.4030 0.057 Uiso 1 1 calc R
C4 C 0.5186(3) -0.0297(2) 0.3187(2) 0.0481(9) Uani 1 1 d .
C5 C 0.5844(2) -0.0376(2) 0.2601(2) 0.0468(9) Uani 1 1 d .
H5 H 0.5768 -0.0815 0.2284 0.056 Uiso 1 1 calc R
C6 C 0.6622(2) 0.01918(19) 0.24763(19) 0.0397(8) Uani 1 1 d .
C7 C 0.7258(2) 0.00727(19) 0.18096(19) 0.0408(8) Uani 1 1 d .
C8 C 0.6713(3) -0.0263(2) 0.1145(2) 0.0542(10) Uani 1 1 d .
H8 H 0.5966 -0.0357 0.1114 0.065 Uiso 1 1 calc R
C9 C 0.7269(3) -0.0455(2) 0.0537(2) 0.0593(10) Uani 1 1 d .
H9 H 0.6898 -0.0648 0.0080 0.071 Uiso 1 1 calc R
C10 C 0.8383(3) -0.0360(2) 0.0609(2) 0.0516(9) Uani 1 1 d .
H10 H 0.8779 -0.0516 0.0213 0.062 Uiso 1 1 calc R
C11 C 0.8916(3) -0.00265(19) 0.12826(19) 0.0415(8) Uani 1 1 d .
C12 C 1.0132(2) -0.0025(2) 0.13691(18) 0.0399(8) Uani 1 1 d .
C13 C 1.0763(2) 0.0584(2) 0.17032(18) 0.0400(8) Uani 1 1 d .
C14 C 1.1917(3) 0.0591(2) 0.17106(19) 0.0424(8) Uani 1 1 d .
C15 C 1.2383(3) -0.0073(2) 0.1431(2) 0.0503(9) Uani 1 1 d .
H15 H 1.3140 -0.0091 0.1450 0.060 Uiso 1 1 calc R
C16 C 1.1792(3) -0.0708(2) 0.1128(2) 0.0548(10) Uani 1 1 d .
C17 C 1.0662(3) -0.0670(2) 0.1082(2) 0.0530(9) Uani 1 1 d .
H17 H 1.0246 -0.1082 0.0856 0.064 Uiso 1 1 calc R
C18 C 0.6162(3) 0.1693(2) 0.4060(2) 0.0536(10) Uani 1 1 d .
C19 C 0.7285(3) 0.1692(3) 0.4558(2) 0.0794(14) Uani 1 1 d .
H19A H 0.7342 0.1239 0.4886 0.119 Uiso 1 1 calc R
H19B H 0.7356 0.2157 0.4869 0.119 Uiso 1 1 calc R
H19C H 0.7855 0.1680 0.4226 0.119 Uiso 1 1 calc R
C20 C 0.6045(3) 0.2434(2) 0.3560(3) 0.0774(13) Uani 1 1 d .
H20A H 0.6604 0.2440 0.3220 0.116 Uiso 1 1 calc R
H20B H 0.6118 0.2888 0.3887 0.116 Uiso 1 1 calc R
H20C H 0.5340 0.2438 0.3260 0.116 Uiso 1 1 calc R
C21 C 0.5266(3) 0.1732(3) 0.4599(2) 0.0768(13) Uani 1 1 d .
H21A H 0.4562 0.1723 0.4298 0.115 Uiso 1 1 calc R
H21B H 0.5343 0.2208 0.4895 0.115 Uiso 1 1 calc R
H21C H 0.5331 0.1291 0.4943 0.115 Uiso 1 1 calc R
C22 C 0.4329(3) -0.0912(2) 0.3304(2) 0.0675(11) Uani 1 1 d .
H22A H 0.3890 -0.1010 0.2821 0.101 Uiso 1 1 calc R
H22B H 0.3873 -0.0726 0.3675 0.101 Uiso 1 1 calc R
H22C H 0.4684 -0.1388 0.3488 0.101 Uiso 1 1 calc R
C23 C 1.2358(4) -0.1423(3) 0.0839(3) 0.0859(15) Uani 1 1 d .
H23A H 1.2676 -0.1289 0.0379 0.129 Uiso 1 1 calc R
H23B H 1.1833 -0.1835 0.0725 0.129 Uiso 1 1 calc R
H23C H 1.2920 -0.1596 0.1230 0.129 Uiso 1 1 calc R
C24 C 1.2581(3) 0.1310(2) 0.2003(2) 0.0506(9) Uani 1 1 d .
C25 C 1.2540(3) 0.1416(3) 0.2868(2) 0.0747(13) Uani 1 1 d .
H25A H 1.1795 0.1484 0.2966 0.112 Uiso 1 1 calc R
H25B H 1.2958 0.1869 0.3045 0.112 Uiso 1 1 calc R
H25C H 1.2840 0.0961 0.3138 0.112 Uiso 1 1 calc R
C26 C 1.2135(3) 0.2045(2) 0.1553(3) 0.0757(13) Uani 1 1 d .
H26A H 1.2211 0.1981 0.1014 0.114 Uiso 1 1 calc R
H26B H 1.2539 0.2498 0.1749 0.114 Uiso 1 1 calc R
H26C H 1.1377 0.2114 0.1616 0.114 Uiso 1 1 calc R
C27 C 1.3793(3) 0.1225(3) 0.1861(2) 0.0627(11) Uani 1 1 d .
H27A H 1.4103 0.0773 0.2131 0.094 Uiso 1 1 calc R
H27B H 1.4190 0.1684 0.2047 0.094 Uiso 1 1 calc R
H27C H 1.3836 0.1166 0.1317 0.094 Uiso 1 1 calc R
C28 C 0.0813(4) 0.1386(3) 0.6658(3) 0.0840(14) Uani 1 1 d .
H28A H 0.1219 0.0976 0.6951 0.101 Uiso 1 1 calc R
H28B H 0.1132 0.1884 0.6832 0.101 Uiso 1 1 calc R
C29 C -0.0366(5) 0.1362(3) 0.6832(3) 0.1078(19) Uani 1 1 d .
H29A H -0.0682 0.0865 0.6675 0.162 Uiso 1 1 calc R
H29B H -0.0771 0.1774 0.6553 0.162 Uiso 1 1 calc R
H29C H -0.0389 0.1433 0.7376 0.162 Uiso 1 1 calc R
C30 C 0.0938(4) 0.2121(3) 0.5122(3) 0.0838(14) Uani 1 1 d .
H30A H 0.1670 0.2339 0.5175 0.101 Uiso 1 1 calc R
H30B H 0.0750 0.1982 0.4583 0.101 Uiso 1 1 calc R
C31 C 0.0166(4) 0.2742(4) 0.5325(3) 0.116(2) Uani 1 1 d .
H31A H 0.0476 0.3011 0.5782 0.173 Uiso 1 1 calc R
H31B H -0.0514 0.2506 0.5416 0.173 Uiso 1 1 calc R
H31C H 0.0041 0.3109 0.4906 0.173 Uiso 1 1 calc R
C32 C 0.2259(4) 0.0767(3) 0.5626(3) 0.0913(16) Uani 1 1 d .
H32A H 0.2837 0.1084 0.5892 0.110 Uiso 1 1 calc R
H32B H 0.2245 0.0274 0.5903 0.110 Uiso 1 1 calc R
C33 C 0.2519(4) 0.0609(4) 0.4867(3) 0.113(2) Uani 1 1 d .
H33A H 0.2559 0.1093 0.4591 0.170 Uiso 1 1 calc R
H33B H 0.1964 0.0282 0.4601 0.170 Uiso 1 1 calc R
H33C H 0.3211 0.0346 0.4898 0.170 Uiso 1 1 calc R

loop_
_atom_site_aniso_label
_atom_site_aniso_U_11
_atom_site_aniso_U_22
_atom_site_aniso_U_33
_atom_site_aniso_U_23
_atom_site_aniso_U_13
_atom_site_aniso_U_12
Zr1 0.04162(18) 0.03115(19) 0.0380(2) -0.00049(15) 0.00142(13) 0.00013(14)
Cl1 0.0685(5) 0.0410(5) 0.0449(5) 0.0076(4) -0.0044(4) -0.0008(4)
Cl2 0.0818(6) 0.0349(5) 0.0580(6) -0.0041(4) -0.0017(5) -0.0089(4)
Cl3 0.0891(7) 0.0736(8) 0.0555(7) 0.0193(6) -0.0098(5) 0.0168(6)
P1 0.0749(7) 0.0658(8) 0.0520(7) -0.0037(5) 0.0088(5) -0.0129(5)
O1 0.0458(12) 0.0383(14) 0.0505(15) -0.0106(11) 0.0070(11) -0.0022(10)
O2 0.0447(12) 0.0398(13) 0.0487(15) -0.0046(11) 0.0075(11) -0.0011(10)
N1 0.0428(15) 0.0323(16) 0.0345(16) -0.0025(12) 0.0050(12) -0.0015(11)
C1 0.0380(16) 0.041(2) 0.0389(19) -0.0015(16) 0.0000(15) 0.0005(15)
C2 0.0406(17) 0.052(2) 0.038(2) -0.0031(17) -0.0012(15) 0.0066(16)
C3 0.0435(18) 0.063(3) 0.037(2) 0.0007(18) 0.0092(15) 0.0035(17)
C4 0.0461(18) 0.049(2) 0.050(2) 0.0021(18) 0.0064(17) -0.0031(16)
C5 0.0497(19) 0.045(2) 0.045(2) -0.0058(17) 0.0063(17) -0.0055(16)
C6 0.0411(17) 0.039(2) 0.039(2) -0.0025(16) 0.0027(14) -0.0001(14)
C7 0.0463(19) 0.0357(19) 0.040(2) -0.0051(16) 0.0025(15) -0.0029(15)
C8 0.049(2) 0.067(3) 0.046(2) -0.011(2) 0.0031(17) -0.0111(18)
C9 0.064(2) 0.076(3) 0.037(2) -0.017(2) 0.0045(18) -0.014(2)
C10 0.063(2) 0.056(2) 0.038(2) -0.0093(18) 0.0137(18) -0.0095(18)
C11 0.054(2) 0.0332(19) 0.038(2) 0.0022(16) 0.0101(16) -0.0044(15)
C12 0.0478(19) 0.0369(19) 0.0370(19) 0.0026(16) 0.0127(15) -0.0001(15)
C13 0.0476(18) 0.041(2) 0.0324(18) 0.0071(16) 0.0080(15) 0.0008(16)
C14 0.0441(17) 0.048(2) 0.0348(19) 0.0118(17) 0.0049(14) 0.0032(16)
C15 0.0443(19) 0.059(3) 0.050(2) 0.012(2) 0.0133(17) 0.0046(18)
C16 0.061(2) 0.049(2) 0.059(3) 0.002(2) 0.0234(19) 0.0092(19)
C17 0.068(2) 0.043(2) 0.051(2) -0.0001(18) 0.0195(19) -0.0042(18)
C18 0.056(2) 0.056(3) 0.049(2) -0.0154(19) 0.0099(18) 0.0037(17)
C19 0.065(3) 0.103(4) 0.067(3) -0.044(3) -0.004(2) 0.001(2)
C20 0.088(3) 0.054(3) 0.093(4) -0.015(3) 0.025(3) 0.010(2)
C21 0.077(3) 0.091(3) 0.066(3) -0.029(3) 0.021(2) 0.006(2)
C22 0.073(2) 0.066(3) 0.068(3) 0.002(2) 0.028(2) -0.015(2)
C23 0.084(3) 0.065(3) 0.116(4) -0.008(3) 0.041(3) 0.015(2)
C24 0.0422(18) 0.061(3) 0.048(2) 0.0019(19) 0.0023(16) -0.0048(17)
C25 0.056(2) 0.106(4) 0.061(3) -0.023(3) 0.004(2) -0.010(2)
C26 0.062(2) 0.055(3) 0.109(4) 0.021(3) 0.003(2) -0.009(2)
C27 0.045(2) 0.082(3) 0.060(3) 0.003(2) 0.0036(18) -0.0056(19)
C28 0.129(4) 0.060(3) 0.059(3) -0.001(2) -0.006(3) 0.001(3)
C29 0.153(5) 0.080(4) 0.104(4) 0.000(3) 0.070(4) 0.009(3)
C30 0.092(3) 0.083(4) 0.072(3) 0.006(3) -0.010(3) -0.005(3)
C31 0.130(4) 0.147(5) 0.075(4) 0.027(3) 0.035(3) 0.085(4)
C32 0.080(3) 0.096(4) 0.096(4) 0.027(3) 0.004(3) 0.005(3)
C33 0.094(4) 0.161(6) 0.086(4) 0.027(4) 0.020(3) 0.030(4)

loop_
_atom_type_symbol
_atom_type_description
_atom_type_scat_dispersion_real
_atom_type_scat_dispersion_imag
_atom_type_scat_source
Zr Zr -2.9673 0.5597 'International Tables Vol C Tables 4.2.6.8 and 6.1.1.4'
Cl Cl 0.1484 0.1585 'International Tables Vol C Tables 4.2.6.8 and 6.1.1.4'
P P 0.1023 0.0942 'International Tables Vol C Tables 4.2.6.8 and 6.1.1.4'
O O 0.0106 0.0060 'International Tables Vol C Tables 4.2.6.8 and 6.1.1.4'
N N 0.0061 0.0033 'International Tables Vol C Tables 4.2.6.8 and 6.1.1.4'
C C 0.0033 0.0016 'International Tables Vol C Tables 4.2.6.8 and 6.1.1.4'
H H 0.0000 0.0000 'International Tables Vol C Tables 4.2.6.8 and 6.1.1.4'

loop_
_geom_angle_atom_site_label_1
_geom_angle_atom_site_label_2
_geom_angle_atom_site_label_3
_geom_angle
O2 Zr1 O1 157.75(9)
O2 Zr1 Cl2 101.20(7)
O1 Zr1 Cl2 100.90(7)
O2 Zr1 N1 78.70(8)
O1 Zr1 N1 79.10(8)
Cl2 Zr1 N1 177.38(6)
O2 Zr1 Cl3 89.78(7)
O1 Zr1 Cl3 91.47(8)
Cl2 Zr1 Cl3 93.17(4)
N1 Zr1 Cl3 89.45(7)
O2 Zr1 Cl1 89.46(7)
O1 Zr1 Cl1 88.20(7)
Cl2 Zr1 Cl1 89.67(4)
N1 Zr1 Cl1 87.71(6)
Cl3 Zr1 Cl1 177.15(4)
C30 P1 C28 116.3(2)
C30 P1 C32 108.8(2)
C28 P1 C32 106.8(2)
C1 O1 Zr1 142.5(2)
C13 O2 Zr1 144.2(2)
C11 N1 C7 118.0(3)
C11 N1 Zr1 117.89(19)
C7 N1 Zr1 117.65(19)
O1 C1 C6 117.9(3)
O1 C1 C2 120.5(3)
C6 C1 C2 121.5(3)
C3 C2 C1 116.2(3)
C3 C2 C18 122.3(3)
C1 C2 C18 121.5(3)
C4 C3 C2 123.8(3)
C5 C4 C3 118.0(3)
C5 C4 C22 120.6(3)
C3 C4 C22 121.4(3)
C4 C5 C6 121.3(3)
C1 C6 C5 119.0(3)
C1 C6 C7 123.6(3)
C5 C6 C7 117.4(3)
N1 C7 C8 120.7(3)
N1 C7 C6 121.9(3)
C8 C7 C6 117.3(3)
C9 C8 C7 120.5(3)
C8 C9 C10 119.1(3)
C9 C10 C11 119.5(3)
N1 C11 C10 121.3(3)
N1 C11 C12 121.6(3)
C10 C11 C12 117.1(3)
C13 C12 C17 118.5(3)
C13 C12 C11 123.5(3)
C17 C12 C11 117.9(3)
O2 C13 C12 118.4(3)
O2 C13 C14 120.1(3)
C12 C13 C14 121.5(3)
C15 C14 C13 116.5(3)
C15 C14 C24 123.1(3)
C13 C14 C24 120.4(3)
C16 C15 C14 123.9(3)
C15 C16 C17 117.9(3)
C15 C16 C23 121.1(3)
C17 C16 C23 121.0(4)
C16 C17 C12 121.5(3)
C2 C18 C21 112.1(3)
C2 C18 C20 110.5(3)
C21 C18 C20 106.6(3)
C2 C18 C19 109.3(3)
C21 C18 C19 108.6(3)
C20 C18 C19 109.7(3)
C25 C24 C14 110.2(3)
C25 C24 C26 110.7(3)
C14 C24 C26 109.8(3)
C25 C24 C27 108.3(3)
C14 C24 C27 111.1(3)
C26 C24 C27 106.7(3)
C29 C28 P1 113.6(3)
C31 C30 P1 115.6(4)
C33 C32 P1 115.2(4)

loop_
_geom_bond_atom_site_label_1
_geom_bond_atom_site_label_2
_geom_bond_distance
Zr1 O2 1.956(2)
Zr1 O1 1.967(2)
Zr1 Cl2 2.4366(10)
Zr1 N1 2.465(3)
Zr1 Cl3 2.4663(11)
Zr1 Cl1 2.5199(10)
P1 C30 1.745(5)
P1 C28 1.759(5)
P1 C32 1.825(5)
O1 C1 1.338(4)
O2 C13 1.336(4)
N1 C11 1.366(4)
N1 C7 1.367(4)
C1 C6 1.394(4)
C1 C2 1.415(4)
C2 C3 1.394(5)
C2 C18 1.529(5)
C3 C4 1.387(5)
C4 C5 1.383(4)
C4 C22 1.519(5)
C5 C6 1.398(4)
C6 C7 1.489(4)
C7 C8 1.392(5)
C8 C9 1.367(5)
C9 C10 1.373(5)
C10 C11 1.397(5)
C11 C12 1.488(4)
C12 C13 1.386(4)
C12 C17 1.402(4)
C13 C14 1.421(4)
C14 C15 1.385(5)
C14 C24 1.529(5)
C15 C16 1.377(5)
C16 C17 1.387(5)
C16 C23 1.520(5)
C18 C21 1.533(5)
C18 C20 1.534(6)
C18 C19 1.545(5)
C24 C25 1.525(5)
C24 C26 1.547(5)
C24 C27 1.549(4)
C28 C29 1.519(6)
C30 C31 1.494(6)
C32 C33 1.422(6)
